data_4076701
loop_
_publ_author_name
'Tsang, Chi-Wing'
'Rohrick, Crystal A.'
'Saini, Tejindra S.'
'Patrick, Brian O.'
'Gates, Derek P.'

_publ_section_title
;
 Reactions of Electrophiles with the Phosphaalkene Mes*PCH2:&#x00A0;
 Mechanistic Studies of a Catalytic Intramolecular C&#x2212;H Bond
 Activation Reaction
;
_journal_issue 6
_journal_name_full Organometallics
_journal_page_first 1008
_journal_paper_doi 10.1021/om010952t
_journal_volume 21
_journal_year 2002
_chemical_formula_sum 'C19 H31 Cl3 Ga P'
_chemical_formula_weight 466.48
_chemical_name_systematic
; 
 ? 
;
_space_group_IT_number 2
_symmetry_cell_setting P-1
_symmetry_space_group_name_Hall '-P 1'
_symmetry_space_group_name_H-M 'P -1'
_atom_sites_solution_hydrogens geom
_atom_sites_solution_primary direct
_atom_sites_solution_secondary difmap
_audit_creation_method SHELXL-97
_cell_angle_alpha 94.935(4)
_cell_angle_beta 112.222(3)
_cell_angle_gamma 94.093(2)
_cell_formula_units_Z 2
_cell_length_a 10.0454(6)
_cell_length_b 11.0240(7)
_cell_length_c 11.1410(9)
_cell_measurement_reflns_used 6069
_cell_measurement_temperature 173(2)
_cell_measurement_theta_max 27.88
_cell_measurement_theta_min 2.56
_cell_volume 1130.64(14)
_computing_structure_refinement 'SHELXL-97 (Sheldrick, 1997)'
_computing_structure_solution 'SHELXS-97 (Sheldrick, 1990)'
_diffrn_ambient_temperature 173(2)
_diffrn_detector_area_resol_mean 11.76
_diffrn_measured_fraction_theta_full 0.852
_diffrn_measured_fraction_theta_max 0.852
_diffrn_measurement_device_type 'Rigaku/ADSC CCD'
_diffrn_measurement_method 'area detector'
_diffrn_radiation_monochromator graphite
_diffrn_radiation_source 'fine-focus sealed tube'
_diffrn_radiation_type MoK\a
_diffrn_radiation_wavelength 0.71069
_diffrn_reflns_av_R_equivalents 0.0000
_diffrn_reflns_av_sigmaI/netI 0.0710
_diffrn_reflns_limit_h_max 13
_diffrn_reflns_limit_h_min -10
_diffrn_reflns_limit_k_max 13
_diffrn_reflns_limit_k_min -14
_diffrn_reflns_limit_l_max 12
_diffrn_reflns_limit_l_min -14
_diffrn_reflns_number 4599
_diffrn_reflns_theta_full 27.88
_diffrn_reflns_theta_max 27.88
_diffrn_reflns_theta_min 2.56
_exptl_absorpt_coefficient_mu 1.642
_exptl_absorpt_correction_T_max 1.0000
_exptl_absorpt_correction_T_min 0.7982
_exptl_absorpt_correction_type multi-scan
_exptl_crystal_colour colourless
_exptl_crystal_density_diffrn 1.370
_exptl_crystal_density_method 'not measured'
_exptl_crystal_description needle
_exptl_crystal_F_000 484
_exptl_crystal_size_max 0.25
_exptl_crystal_size_mid 0.10
_exptl_crystal_size_min 0.05
_refine_diff_density_max 0.465
_refine_diff_density_min -0.365
_refine_diff_density_rms 0.071
_refine_ls_extinction_method none
_refine_ls_goodness_of_fit_ref 1.068
_refine_ls_hydrogen_treatment mixed
_refine_ls_matrix_type full
_refine_ls_number_parameters 241
_refine_ls_number_reflns 4599
_refine_ls_number_restraints 3
_refine_ls_restrained_S_all 1.069
_refine_ls_R_factor_all 0.0521
_refine_ls_R_factor_gt 0.0369
_refine_ls_shift/su_max 0.001
_refine_ls_shift/su_mean 0.000
_refine_ls_structure_factor_coef Fsqd
_refine_ls_weighting_details 'w=1/[\s^2^(Fo^2^)+(0.0000P)^2^+0.4427P] where P=(Fo^2^+2Fc^2^)/3'
_refine_ls_weighting_scheme calc
_refine_ls_wR_factor_gt 0.0861
_refine_ls_wR_factor_ref 0.0923
_reflns_number_gt 3745
_reflns_number_total 4599
_reflns_threshold_expression >2sigma(I)
_cod_data_source_file om010952t.cif
_cod_data_source_block dg005
_cod_depositor_comments
;
The following automatic conversions were performed:

'_refine_ls_weighting_scheme' value 'calc
w=1/[\s^2^(Fo^2^)+(0.0000P)^2^+0.4427P] where P=(Fo^2^+2Fc^2^)/3' was
changed to 'calc'. New tag '_refine_ls_weighting_details' was
created. The value of the new tag was set to
'w=1/[\s^2^(Fo^2^)+(0.0000P)^2^+0.4427P] where P=(Fo^2^+2Fc^2^)/3'.

Automatic conversion script
Id: cif_fix_values 3143 2015-03-26 13:38:13Z robertas 
;
_cod_original_cell_volume 1130.64(13)
_cod_database_code 4076701

loop_
_symmetry_equiv_pos_as_xyz
'x, y, z'
'-x, -y, -z'

loop_
_atom_site_label
_atom_site_type_symbol
_atom_site_fract_x
_atom_site_fract_y
_atom_site_fract_z
_atom_site_U_iso_or_equiv
_atom_site_adp_type
_atom_site_occupancy
_atom_site_calc_flag
_atom_site_refinement_flags
_atom_site_disorder_assembly
_atom_site_disorder_group
Ga1 Ga 0.99744(3) 0.59971(3) 0.19759(3) 0.02019(10) Uani 1 d . A 1
Cl1 Cl 0.99355(10) 0.69763(7) 0.37700(7) 0.03698(19) Uani 1 d . A 1
Cl2 Cl 0.92080(10) 0.71658(8) 0.04360(8) 0.0415(2) Uani 1 d . A 1
Cl3 Cl 1.22120(9) 0.57146(8) 0.23529(11) 0.0492(2) Uani 1 d . A 1
P1 P 0.91471(10) 0.35424(7) 0.28912(8) 0.0172(2) Uani 0.863(2) d PD A 1
C1 C 0.8717(3) 0.4408(3) 0.1551(3) 0.0226(6) Uani 1 d . A 1
H1A H 0.7694 0.4573 0.1273 0.027 Uiso 1 calc R A 1
H1B H 0.8821 0.3920 0.0810 0.027 Uiso 1 calc R A 1
C2 C 0.7857(3) 0.2308(2) 0.2820(2) 0.0160(5) Uani 1 d . A 1
C3 C 0.8450(3) 0.1210(2) 0.2715(2) 0.0162(5) Uani 1 d . A 1
C4 C 0.7614(3) 0.0099(2) 0.2545(3) 0.0197(5) Uani 1 d . A 1
H4 H 0.8017 -0.0646 0.2482 0.024 Uiso 1 calc R A 1
C5 C 0.6195(3) 0.0062(2) 0.2467(3) 0.0214(6) Uani 1 d . A 1
C6 C 0.5656(3) 0.1178(3) 0.2594(3) 0.0235(6) Uani 1 d . A 1
H6 H 0.4689 0.1158 0.2543 0.028 Uiso 1 calc R A 1
C7 C 0.6438(3) 0.2310(2) 0.2789(3) 0.0195(5) Uani 1 d . A 1
C8 C 0.9998(3) 0.1245(2) 0.2770(3) 0.0207(6) Uani 1 d D A 1
C9 C 1.0613(4) 0.2652(3) 0.3030(5) 0.0303(9) Uani 0.863(2) d PD A 1
H9A H 1.1027 0.2847 0.2383 0.036 Uiso 0.863(2) calc PR A 1
H9B H 1.1385 0.2841 0.3914 0.036 Uiso 0.863(2) calc PR A 1
C10 C 0.9975(4) 0.0682(3) 0.1464(3) 0.0336(7) Uani 1 d D A 1
H10A H 0.9563 -0.0178 0.1292 0.050 Uiso 1 calc R A 1
H10B H 1.0965 0.0731 0.1492 0.050 Uiso 1 calc R A 1
H10C H 0.9384 0.1131 0.0767 0.050 Uiso 1 calc R A 1
C11 C 1.0928(3) 0.0550(4) 0.3863(3) 0.0405(8) Uani 1 d . A 1
H11A H 1.0898 0.0886 0.4694 0.061 Uiso 1 calc R A 1
H11B H 1.1929 0.0640 0.3922 0.061 Uiso 1 calc R A 1
H11C H 1.0551 -0.0319 0.3671 0.061 Uiso 1 calc R A 1
C12 C 0.5216(3) -0.1136(3) 0.2251(3) 0.0276(6) Uani 1 d . A 1
C13 C 0.5991(4) -0.2262(3) 0.2203(5) 0.0572(11) Uani 1 d . A 1
H13A H 0.6356 -0.2250 0.1503 0.086 Uiso 1 calc R A 1
H13B H 0.5315 -0.3002 0.2035 0.086 Uiso 1 calc R A 1
H13C H 0.6803 -0.2260 0.3041 0.086 Uiso 1 calc R A 1
C14 C 0.4686(5) -0.1164(4) 0.3372(4) 0.0643(13) Uani 1 d . A 1
H14A H 0.5521 -0.1080 0.4206 0.096 Uiso 1 calc R A 1
H14B H 0.4094 -0.1943 0.3260 0.096 Uiso 1 calc R A 1
H14C H 0.4105 -0.0485 0.3366 0.096 Uiso 1 calc R A 1
C15 C 0.3914(4) -0.1186(4) 0.0962(4) 0.0530(10) Uani 1 d . A 1
H15A H 0.3430 -0.0445 0.0964 0.079 Uiso 1 calc R A 1
H15B H 0.3235 -0.1909 0.0858 0.079 Uiso 1 calc R A 1
H15C H 0.4241 -0.1237 0.0236 0.079 Uiso 1 calc R A 1
C16 C 0.5709(3) 0.3471(3) 0.2912(3) 0.0274(6) Uani 1 d D A 1
C17 C 0.4724(5) 0.3264(4) 0.3675(5) 0.0595(12) Uani 1 d . A 1
H17A H 0.3928 0.2626 0.3176 0.089 Uiso 1 calc R A 1
H17B H 0.4330 0.4029 0.3810 0.089 Uiso 1 calc R A 1
H17C H 0.5291 0.3007 0.4524 0.089 Uiso 1 calc R A 1
C18 C 0.4793(4) 0.3754(3) 0.1527(4) 0.0418(8) Uani 1 d D A 1
H18A H 0.5416 0.3866 0.1039 0.063 Uiso 1 calc R A 1
H18B H 0.4343 0.4505 0.1587 0.063 Uiso 1 calc R A 1
H18C H 0.4038 0.3071 0.1075 0.063 Uiso 1 calc R A 1
C19 C 0.6749(5) 0.4597(3) 0.3685(4) 0.0357(9) Uani 0.863(2) d P A 1
H19A H 0.7418 0.4381 0.4519 0.054 Uiso 0.863(2) calc PR A 1
H19B H 0.6198 0.5245 0.3851 0.054 Uiso 0.863(2) calc PR A 1
H19C H 0.7298 0.4889 0.3183 0.054 Uiso 0.863(2) calc PR A 1
H20 H 0.957(3) 0.428(3) 0.395(3) 0.024(8) Uiso 1 d . B 1
P1B P 0.8552(7) 0.3882(5) 0.2949(5) 0.0172(2) Uani 0.137(2) d PD A 2
C9B C 1.103(2) 0.2395(15) 0.325(2) 0.018(6) Uiso 0.137(2) d PD A 2
C19B C 0.7087(17) 0.4425(17) 0.333(3) 0.046(8) Uiso 0.137(2) d PD A 2

loop_
_atom_site_aniso_label
_atom_site_aniso_U_11
_atom_site_aniso_U_22
_atom_site_aniso_U_33
_atom_site_aniso_U_23
_atom_site_aniso_U_13
_atom_site_aniso_U_12
Ga1 0.02600(16) 0.01461(15) 0.02307(17) 0.00327(11) 0.01314(12) 0.00008(11)
Cl1 0.0624(5) 0.0263(4) 0.0253(4) -0.0004(3) 0.0209(4) 0.0070(4)
Cl2 0.0621(5) 0.0320(4) 0.0304(4) 0.0151(3) 0.0161(4) 0.0016(4)
Cl3 0.0278(4) 0.0344(5) 0.0860(7) -0.0026(4) 0.0252(4) 0.0013(3)
P1 0.0201(5) 0.0131(4) 0.0194(4) 0.0006(3) 0.0098(3) -0.0015(3)
C1 0.0277(13) 0.0206(14) 0.0202(14) 0.0042(11) 0.0112(11) -0.0046(11)
C2 0.0175(11) 0.0139(12) 0.0177(13) 0.0015(10) 0.0087(10) -0.0011(9)
C3 0.0171(12) 0.0164(12) 0.0157(13) 0.0024(10) 0.0070(10) 0.0016(10)
C4 0.0239(13) 0.0148(13) 0.0194(13) 0.0014(10) 0.0076(11) 0.0006(10)
C5 0.0233(13) 0.0194(14) 0.0185(14) 0.0039(11) 0.0058(11) -0.0059(10)
C6 0.0177(12) 0.0259(15) 0.0277(15) 0.0057(12) 0.0096(11) -0.0001(11)
C7 0.0190(12) 0.0202(13) 0.0214(14) 0.0047(11) 0.0098(10) 0.0025(10)
C8 0.0206(12) 0.0230(14) 0.0211(14) 0.0030(11) 0.0107(11) 0.0027(11)
C9 0.0186(17) 0.0232(18) 0.048(3) 0.0000(18) 0.0125(18) -0.0005(16)
C10 0.0387(17) 0.0364(18) 0.0333(17) -0.0029(14) 0.0245(14) 0.0004(14)
C11 0.0263(15) 0.061(2) 0.039(2) 0.0215(17) 0.0129(14) 0.0188(15)
C12 0.0278(14) 0.0228(15) 0.0282(16) 0.0043(12) 0.0082(12) -0.0098(12)
C13 0.047(2) 0.0256(19) 0.086(3) 0.008(2) 0.013(2) -0.0106(16)
C14 0.084(3) 0.057(3) 0.054(3) 0.003(2) 0.039(2) -0.036(2)
C15 0.047(2) 0.043(2) 0.045(2) 0.0040(18) -0.0046(17) -0.0194(17)
C16 0.0262(14) 0.0263(15) 0.0350(17) 0.0082(13) 0.0155(13) 0.0117(12)
C17 0.066(3) 0.058(3) 0.088(3) 0.019(2) 0.061(3) 0.031(2)
C18 0.0348(17) 0.044(2) 0.044(2) 0.0091(16) 0.0091(15) 0.0187(15)
C19 0.049(2) 0.0201(18) 0.044(2) 0.0031(16) 0.024(2) 0.0118(17)
P1B 0.0201(5) 0.0131(4) 0.0194(4) 0.0006(3) 0.0098(3) -0.0015(3)

loop_
_atom_type_symbol
_atom_type_description
_atom_type_scat_dispersion_real
_atom_type_scat_dispersion_imag
_atom_type_scat_source
C C 0.0033 0.0016 'International Tables Vol C Tables 4.2.6.8 and 6.1.1.4'
H H 0.0000 0.0000 'International Tables Vol C Tables 4.2.6.8 and 6.1.1.4'
P P 0.1023 0.0942 'International Tables Vol C Tables 4.2.6.8 and 6.1.1.4'
Cl Cl 0.1484 0.1585 'International Tables Vol C Tables 4.2.6.8 and 6.1.1.4'
Ga Ga 0.2307 1.6083 'International Tables Vol C Tables 4.2.6.8 and 6.1.1.4'

loop_
_geom_angle_atom_site_label_1
_geom_angle_atom_site_label_2
_geom_angle_atom_site_label_3
_geom_angle
C1 Ga1 Cl2 111.90(8)
C1 Ga1 Cl3 111.45(9)
Cl2 Ga1 Cl3 109.63(4)
C1 Ga1 Cl1 108.60(8)
Cl2 Ga1 Cl1 107.64(3)
Cl3 Ga1 Cl1 107.44(4)
C1 P1 C2 118.01(13)
C1 P1 C9 112.51(18)
C2 P1 C9 97.18(14)
P1 C1 Ga1 112.70(14)
C3 C2 C7 121.3(2)
C3 C2 P1 107.92(17)
C7 C2 P1 130.7(2)
C4 C3 C2 119.4(2)
C4 C3 C8 120.8(2)
C2 C3 C8 119.8(2)
C3 C4 C5 121.0(2)
C4 C5 C6 117.6(2)
C4 C5 C12 123.1(3)
C6 C5 C12 119.3(2)
C7 C6 C5 124.2(2)
C6 C7 C2 116.4(2)
C6 C7 C16 118.9(2)
C2 C7 C16 124.7(2)
C9B C8 C10 110.0(10)
C9B C8 C11 93.5(9)
C10 C8 C11 109.7(3)
C9B C8 C3 121.6(10)
C10 C8 C3 109.7(2)
C11 C8 C3 111.1(2)
C9B C8 C9 19.1(9)
C10 C8 C9 109.7(3)
C11 C8 C9 110.7(3)
C3 C8 C9 106.0(2)
C8 C9 P1 108.1(2)
C13 C12 C15 108.7(3)
C13 C12 C5 112.5(2)
C15 C12 C5 109.0(2)
C13 C12 C14 108.4(3)
C15 C12 C14 109.2(3)
C5 C12 C14 109.1(3)
C19 C16 C18 109.8(3)
C19 C16 C7 114.8(3)
C18 C16 C7 108.4(2)
C19 C16 C17 103.9(3)
C18 C16 C17 109.7(3)
C7 C16 C17 110.2(3)
C19 C16 C19B 23.7(7)
C18 C16 C19B 102.7(13)
C7 C16 C19B 97.5(7)
C17 C16 C19B 126.9(9)
C16 C19B P1B 114.7(9)

loop_
_geom_bond_atom_site_label_1
_geom_bond_atom_site_label_2
_geom_bond_distance
Ga1 C1 1.994(3)
Ga1 Cl2 2.1722(8)
Ga1 Cl3 2.1758(8)
Ga1 Cl1 2.2037(8)
P1 C1 1.773(3)
P1 C2 1.786(3)
P1 C9 1.793(4)
C2 C3 1.401(3)
C2 C7 1.414(3)
C3 C4 1.391(4)
C3 C8 1.531(3)
C4 C5 1.392(4)
C5 C6 1.397(4)
C5 C12 1.532(4)
C6 C7 1.380(4)
C7 C16 1.541(4)
C8 C9B 1.499(10)
C8 C10 1.523(4)
C8 C11 1.530(4)
C8 C9 1.588(4)
C12 C13 1.519(5)
C12 C15 1.527(4)
C12 C14 1.533(5)
C16 C19 1.524(5)
C16 C18 1.540(4)
C16 C17 1.546(4)
C16 C19B 1.568(11)
P1B C19B 1.805(11)

loop_
_geom_torsion_atom_site_label_1
_geom_torsion_atom_site_label_2
_geom_torsion_atom_site_label_3
_geom_torsion_atom_site_label_4
_geom_torsion
C2 P1 C1 Ga1 164.20(13)
C9 P1 C1 Ga1 -83.86(19)
Cl2 Ga1 C1 P1 -170.70(11)
Cl3 Ga1 C1 P1 66.14(16)
Cl1 Ga1 C1 P1 -52.02(16)
C1 P1 C2 C3 112.1(2)
C9 P1 C2 C3 -8.1(2)
C1 P1 C2 C7 -64.4(3)
C9 P1 C2 C7 175.4(3)
C7 C2 C3 C4 1.6(4)
P1 C2 C3 C4 -175.3(2)
C7 C2 C3 C8 -179.2(2)
P1 C2 C3 C8 3.9(3)
C2 C3 C4 C5 0.6(4)
C8 C3 C4 C5 -178.6(2)
C3 C4 C5 C6 -1.4(4)
C3 C4 C5 C12 178.6(2)
C4 C5 C6 C7 0.1(4)
C12 C5 C6 C7 -179.9(3)
C5 C6 C7 C2 1.9(4)
C5 C6 C7 C16 180.0(3)
C3 C2 C7 C6 -2.7(4)
P1 C2 C7 C6 173.4(2)
C3 C2 C7 C16 179.3(3)
P1 C2 C7 C16 -4.6(4)
C4 C3 C8 C9B -165.6(12)
C2 C3 C8 C9B 15.1(12)
C4 C3 C8 C10 64.0(3)
C2 C3 C8 C10 -115.2(3)
C4 C3 C8 C11 -57.4(3)
C2 C3 C8 C11 123.4(3)
C4 C3 C8 C9 -177.6(3)
C2 C3 C8 C9 3.1(3)
C9B C8 C9 P1 -156(4)
C10 C8 C9 P1 109.7(3)
C11 C8 C9 P1 -129.1(3)
C3 C8 C9 P1 -8.6(3)
C1 P1 C9 C8 -114.5(3)
C2 P1 C9 C8 9.9(3)
C4 C5 C12 C13 2.9(4)
C6 C5 C12 C13 -177.1(3)
C4 C5 C12 C15 -117.7(3)
C6 C5 C12 C15 62.4(4)
C4 C5 C12 C14 123.2(3)
C6 C5 C12 C14 -56.8(4)
C6 C7 C16 C19 154.5(3)
C2 C7 C16 C19 -27.6(4)
C6 C7 C16 C18 -82.4(3)
C2 C7 C16 C18 95.5(3)
C6 C7 C16 C17 37.6(4)
C2 C7 C16 C17 -144.5(3)
C6 C7 C16 C19B 171.6(12)
C2 C7 C16 C19B -10.6(12)
C19 C16 C19B P1B 158(5)
C18 C16 C19B P1B -91.4(18)
C7 C16 C19B P1B 19.5(19)
C17 C16 C19B P1B 141.8(11)
